data_7129675
loop_
_publ_author_name
'Lips, Felicitas'
'Helmer, Joschua'
'Pakkanen, Olli J.'
'Gendy, Chris'
'Hepp, Alexander'
'Tuononen, Heikki M.'

_publ_section_title
;
 Tetracyclic silaheterocycle formed through a pericyclic reaction cascade
 including a two-fold intramolecular C--C bond activation
;
_journal_name_full 'Chemical Communications'
_journal_paper_doi 10.1039/D2CC00298A
_journal_year 2022
_chemical_formula_sum 'C40 H56 Li2 N2 Si2'
_chemical_formula_weight 634.92
_space_group_crystal_system monoclinic
_space_group_IT_number 14
_space_group_name_Hall '-P 2yn'
_space_group_name_H-M_alt 'P 1 21/n 1'
_atom_sites_solution_hydrogens geom
_audit_creation_method SHELXL-2014/7
_audit_update_record
;
2021-10-26 deposited with the CCDC.	2022-02-07 downloaded from the CCDC.
;
_cell_angle_alpha 90
_cell_angle_beta 91.9280(10)
_cell_angle_gamma 90
_cell_formula_units_Z 2
_cell_length_a 11.5185(4)
_cell_length_b 12.5920(5)
_cell_length_c 12.8943(5)
_cell_measurement_reflns_used 9966
_cell_measurement_temperature 116(2)
_cell_measurement_theta_max 27.13
_cell_measurement_theta_min 2.26
_cell_volume 1869.14(12)
_computing_cell_refinement 'Bruker SAINT'
_computing_data_collection 'Bruker APEX2'
_computing_data_reduction 'Bruker SAINT'
_computing_molecular_graphics 'Bruker SHELXTL'
_computing_publication_material 'Bruker SHELXTL'
_computing_structure_refinement 'SHELXL-2014/7 (Sheldrick, 2014)'
_computing_structure_solution 'SHELXS-97 (Sheldrick 2008)'
_diffrn_ambient_temperature 116(2)
_diffrn_measured_fraction_theta_full 0.999
_diffrn_measured_fraction_theta_max 0.993
_diffrn_measurement_device_type 'Bruker APEX-II CCD'
_diffrn_measurement_method '\f and \w scans'
_diffrn_radiation_type MoK\a
_diffrn_radiation_wavelength 0.71073
_diffrn_reflns_av_R_equivalents 0.0322
_diffrn_reflns_av_unetI/netI 0.0332
_diffrn_reflns_Laue_measured_fraction_full 0.999
_diffrn_reflns_Laue_measured_fraction_max 0.993
_diffrn_reflns_limit_h_max 14
_diffrn_reflns_limit_h_min -14
_diffrn_reflns_limit_k_max 16
_diffrn_reflns_limit_k_min -16
_diffrn_reflns_limit_l_max 15
_diffrn_reflns_limit_l_min -16
_diffrn_reflns_number 15883
_diffrn_reflns_point_group_measured_fraction_full 0.999
_diffrn_reflns_point_group_measured_fraction_max 0.993
_diffrn_reflns_theta_full 25.242
_diffrn_reflns_theta_max 27.165
_diffrn_reflns_theta_min 2.261
_exptl_absorpt_coefficient_mu 0.124
_exptl_absorpt_correction_T_max 0.7455
_exptl_absorpt_correction_T_min 0.5909
_exptl_absorpt_correction_type multi-scan
_exptl_absorpt_process_details SADABS
_exptl_crystal_colour colorless
_exptl_crystal_density_diffrn 1.128
_exptl_crystal_description block
_exptl_crystal_F_000 688
_exptl_crystal_size_max 0.539
_exptl_crystal_size_mid 0.366
_exptl_crystal_size_min 0.347
_refine_diff_density_max 0.356
_refine_diff_density_min -0.329
_refine_diff_density_rms 0.085
_refine_ls_extinction_method none
_refine_ls_goodness_of_fit_ref 1.011
_refine_ls_hydrogen_treatment constr
_refine_ls_matrix_type full
_refine_ls_number_parameters 208
_refine_ls_number_reflns 4123
_refine_ls_number_restraints 0
_refine_ls_restrained_S_all 1.011
_refine_ls_R_factor_all 0.0509
_refine_ls_R_factor_gt 0.0433
_refine_ls_shift/su_max 0.000
_refine_ls_shift/su_mean 0.000
_refine_ls_structure_factor_coef Fsqd
_refine_ls_weighting_details 'w=1/[\s^2^(Fo^2^)+(0.0684P)^2^+1.1245P] where P=(Fo^2^+2Fc^2^)/3'
_refine_ls_weighting_scheme calc
_refine_ls_wR_factor_gt 0.1221
_refine_ls_wR_factor_ref 0.1275
_reflns_Friedel_coverage 0.000
_reflns_number_gt 3565
_reflns_number_total 4123
_reflns_threshold_expression 'I > 2\s(I)'
_cod_data_source_file d2cc00298a3.cif
_cod_data_source_block shelx
_cod_original_sg_symbol_H-M 'P 21/n'
_cod_database_code 7129675
_shelx_shelxl_version_number 2014/7
_shelx_space_group_comment
;
The symmetry employed for this shelxl refinement is uniquely defined
by the following loop, which should always be used as a source of
symmetry information in preference to the above space-group names.
They are only intended as comments.
;

loop_
_space_group_symop_operation_xyz
'x, y, z'
'-x+1/2, y+1/2, -z+1/2'
'-x, -y, -z'
'x-1/2, -y-1/2, z-1/2'

loop_
_atom_site_label
_atom_site_type_symbol
_atom_site_fract_x
_atom_site_fract_y
_atom_site_fract_z
_atom_site_U_iso_or_equiv
_atom_site_adp_type
_atom_site_occupancy
_atom_site_site_symmetry_order
_atom_site_calc_flag
_atom_site_refinement_flags_posn
_atom_site_refinement_flags_adp
_atom_site_refinement_flags_occupancy
_atom_site_disorder_assembly
_atom_site_disorder_group
Si1 Si 0.79362(3) 0.87177(3) 0.55349(3) 0.01828(13) Uani 1 1 d . . . . .
N1 N 0.90236(10) 0.91223(10) 0.47560(9) 0.0179(3) Uani 1 1 d . . . . .
Li1 Li 1.0298(2) 0.9506(2) 0.5766(2) 0.0256(6) Uani 1 1 d . . . . .
C1 C 0.91387(12) 0.86429(12) 0.37687(11) 0.0169(3) Uani 1 1 d . . . . .
C2 C 0.99423(13) 0.77969(12) 0.36360(11) 0.0195(3) Uani 1 1 d . . . . .
C3 C 1.01137(14) 0.73899(13) 0.26515(12) 0.0222(3) Uani 1 1 d . . . . .
H3 H 1.0668 0.6841 0.2568 0.027 Uiso 1 1 calc R U . . .
C4 C 0.94921(14) 0.77678(13) 0.17876(12) 0.0231(3) Uani 1 1 d . . . . .
H4 H 0.9619 0.7479 0.1120 0.028 Uiso 1 1 calc R U . . .
C5 C 0.86910(14) 0.85649(13) 0.19086(12) 0.0212(3) Uani 1 1 d . . . . .
H5 H 0.8259 0.8817 0.1318 0.025 Uiso 1 1 calc R U . . .
C6 C 0.84974(12) 0.90126(12) 0.28794(11) 0.0181(3) Uani 1 1 d . . . . .
C7 C 1.06129(14) 0.73333(13) 0.45656(12) 0.0241(3) Uani 1 1 d . . . . .
H7 H 1.0116 0.7409 0.5182 0.029 Uiso 1 1 calc R U . . .
C8 C 1.17277(15) 0.79562(14) 0.47896(14) 0.0312(4) Uani 1 1 d . . . . .
H8A H 1.2146 0.7645 0.5390 0.047 Uiso 1 1 calc R U . . .
H8B H 1.2218 0.7926 0.4184 0.047 Uiso 1 1 calc R U . . .
H8C H 1.1536 0.8698 0.4939 0.047 Uiso 1 1 calc R U . . .
C9 C 1.09015(18) 0.61438(14) 0.44496(14) 0.0336(4) Uani 1 1 d . . . . .
H9A H 1.1332 0.5897 0.5072 0.050 Uiso 1 1 calc R U . . .
H9B H 1.0179 0.5737 0.4361 0.050 Uiso 1 1 calc R U . . .
H9C H 1.1377 0.6041 0.3841 0.050 Uiso 1 1 calc R U . . .
C10 C 0.75838(13) 0.98783(13) 0.29532(12) 0.0220(3) Uani 1 1 d . . . . .
H10 H 0.7574 1.0115 0.3693 0.026 Uiso 1 1 calc R U . . .
C11 C 0.63709(15) 0.94500(17) 0.26559(14) 0.0331(4) Uani 1 1 d . . . . .
H11A H 0.5799 1.0022 0.2709 0.050 Uiso 1 1 calc R U . . .
H11B H 0.6364 0.9184 0.1941 0.050 Uiso 1 1 calc R U . . .
H11C H 0.6175 0.8871 0.3127 0.050 Uiso 1 1 calc R U . . .
C12 C 0.78634(17) 1.08450(15) 0.22931(16) 0.0378(5) Uani 1 1 d . . . . .
H12A H 0.7255 1.1381 0.2363 0.057 Uiso 1 1 calc R U . . .
H12B H 0.8613 1.1143 0.2528 0.057 Uiso 1 1 calc R U . . .
H12C H 0.7902 1.0631 0.1564 0.057 Uiso 1 1 calc R U . . .
C13 C 0.74435(15) 0.73288(14) 0.52529(14) 0.0297(4) Uani 1 1 d . . . . .
H13A H 0.6822 0.7138 0.5719 0.044 Uiso 1 1 calc R U . . .
H13B H 0.7152 0.7281 0.4532 0.044 Uiso 1 1 calc R U . . .
H13C H 0.8098 0.6840 0.5360 0.044 Uiso 1 1 calc R U . . .
C14 C 0.65750(14) 0.95456(15) 0.55417(13) 0.0277(4) Uani 1 1 d . . . . .
H14A H 0.6025 0.9229 0.6017 0.042 Uiso 1 1 calc R U . . .
H14B H 0.6769 1.0268 0.5772 0.042 Uiso 1 1 calc R U . . .
H14C H 0.6222 0.9571 0.4840 0.042 Uiso 1 1 calc R U . . .
C15 C 0.85464(13) 0.87732(12) 0.69153(11) 0.0191(3) Uani 1 1 d . . . . .
C16 C 0.85630(14) 0.97174(13) 0.74903(12) 0.0228(3) Uani 1 1 d . . . . .
H16 H 0.8288 1.0353 0.7170 0.027 Uiso 1 1 calc R U . . .
C17 C 0.89711(15) 0.97515(14) 0.85175(12) 0.0263(4) Uani 1 1 d . . . . .
H17 H 0.8972 1.0404 0.8888 0.032 Uiso 1 1 calc R U . . .
C18 C 0.93756(14) 0.88363(15) 0.89991(12) 0.0272(4) Uani 1 1 d . . . . .
H18 H 0.9652 0.8857 0.9701 0.033 Uiso 1 1 calc R U . . .
C19 C 0.93751(14) 0.78912(14) 0.84530(13) 0.0277(4) Uani 1 1 d . . . . .
H19 H 0.9650 0.7260 0.8782 0.033 Uiso 1 1 calc R U . . .
C20 C 0.89747(14) 0.78614(13) 0.74268(12) 0.0244(3) Uani 1 1 d . . . . .
H20 H 0.8990 0.7207 0.7060 0.029 Uiso 1 1 calc R U . . .

loop_
_atom_site_aniso_label
_atom_site_aniso_U_11
_atom_site_aniso_U_22
_atom_site_aniso_U_33
_atom_site_aniso_U_23
_atom_site_aniso_U_13
_atom_site_aniso_U_12
Si1 0.0166(2) 0.0242(2) 0.0141(2) -0.00228(15) 0.00190(15) -0.00344(16)
N1 0.0162(6) 0.0237(6) 0.0138(6) -0.0025(5) 0.0009(5) -0.0029(5)
Li1 0.0257(14) 0.0300(14) 0.0207(13) 0.0011(11) -0.0042(11) -0.0043(11)
C1 0.0146(7) 0.0212(7) 0.0152(7) -0.0009(5) 0.0023(5) -0.0048(5)
C2 0.0167(7) 0.0246(8) 0.0172(7) 0.0011(6) 0.0010(5) -0.0018(6)
C3 0.0232(8) 0.0235(8) 0.0201(7) -0.0008(6) 0.0046(6) 0.0017(6)
C4 0.0290(8) 0.0261(8) 0.0145(7) -0.0022(6) 0.0036(6) -0.0019(6)
C5 0.0236(8) 0.0261(8) 0.0138(7) 0.0020(6) -0.0015(6) -0.0019(6)
C6 0.0168(7) 0.0212(7) 0.0163(7) 0.0016(6) 0.0014(5) -0.0035(6)
C7 0.0228(8) 0.0306(9) 0.0188(7) 0.0009(6) 0.0001(6) 0.0032(6)
C8 0.0265(9) 0.0321(9) 0.0345(9) -0.0019(7) -0.0063(7) 0.0032(7)
C9 0.0427(11) 0.0292(9) 0.0283(9) 0.0039(7) -0.0067(8) 0.0024(8)
C10 0.0207(7) 0.0268(8) 0.0187(7) 0.0032(6) 0.0020(6) 0.0021(6)
C11 0.0220(8) 0.0494(11) 0.0279(9) -0.0017(8) -0.0013(7) 0.0020(8)
C12 0.0386(10) 0.0315(10) 0.0442(11) 0.0145(8) 0.0162(8) 0.0111(8)
C13 0.0286(9) 0.0327(9) 0.0280(9) -0.0073(7) 0.0050(7) -0.0117(7)
C14 0.0191(8) 0.0424(10) 0.0219(8) 0.0036(7) 0.0045(6) 0.0009(7)
C15 0.0173(7) 0.0244(8) 0.0158(7) -0.0010(6) 0.0041(5) -0.0020(6)
C16 0.0266(8) 0.0227(8) 0.0192(7) -0.0001(6) 0.0014(6) -0.0021(6)
C17 0.0294(8) 0.0306(9) 0.0191(8) -0.0063(6) 0.0027(6) -0.0065(7)
C18 0.0231(8) 0.0428(10) 0.0157(7) 0.0020(7) 0.0005(6) -0.0040(7)
C19 0.0255(8) 0.0343(9) 0.0235(8) 0.0074(7) 0.0020(6) 0.0036(7)
C20 0.0266(8) 0.0249(8) 0.0219(8) -0.0008(6) 0.0042(6) 0.0017(6)

loop_
_atom_type_symbol
_atom_type_description
_atom_type_scat_dispersion_real
_atom_type_scat_dispersion_imag
_atom_type_scat_source
C C 0.0033 0.0016 'International Tables Vol C Tables 4.2.6.8 and 6.1.1.4'
H H 0.0000 0.0000 'International Tables Vol C Tables 4.2.6.8 and 6.1.1.4'
Li Li -0.0003 0.0001 'International Tables Vol C Tables 4.2.6.8 and 6.1.1.4'
N N 0.0061 0.0033 'International Tables Vol C Tables 4.2.6.8 and 6.1.1.4'
Si Si 0.0817 0.0704 'International Tables Vol C Tables 4.2.6.8 and 6.1.1.4'

loop_
_geom_angle_atom_site_label_1
_geom_angle_atom_site_label_2
_geom_angle_atom_site_label_3
_geom_angle
_geom_angle_site_symmetry_1
_geom_angle_site_symmetry_3
_geom_angle_publ_flag
N1 Si1 C13 112.83(7) . . ?
N1 Si1 C14 117.67(7) . . ?
C13 Si1 C14 105.74(8) . . ?
N1 Si1 C15 106.57(6) . . ?
C13 Si1 C15 108.54(7) . . ?
C14 Si1 C15 104.96(7) . . ?
N1 Si1 Li1 41.88(7) . . ?
C13 Si1 Li1 128.11(8) . . ?
C14 Si1 Li1 126.00(8) . . ?
C15 Si1 Li1 64.76(7) . . ?
C1 N1 Si1 119.52(10) . . ?
C1 N1 Li1 127.01(13) . . ?
Si1 N1 Li1 103.10(10) . . ?
C1 N1 Li1 90.90(11) . 3_776 ?
Si1 N1 Li1 138.59(11) . 3_776 ?
Li1 N1 Li1 74.05(13) . 3_776 ?
N1 Li1 N1 105.95(13) . 3_776 ?
N1 Li1 Li1 53.58(11) . 3_776 ?
N1 Li1 Li1 52.38(11) 3_776 3_776 ?
N1 Li1 C1 124.52(14) . 3_776 ?
N1 Li1 C1 34.78(6) 3_776 3_776 ?
Li1 Li1 C1 77.26(14) 3_776 3_776 ?
N1 Li1 C15 74.24(10) . . ?
N1 Li1 C15 141.11(14) 3_776 . ?
Li1 Li1 C15 115.32(17) 3_776 . ?
C1 Li1 C15 112.41(11) 3_776 . ?
N1 Li1 Si1 35.02(6) . . ?
N1 Li1 Si1 129.06(13) 3_776 . ?
Li1 Li1 Si1 81.53(13) 3_776 . ?
C1 Li1 Si1 125.57(12) 3_776 . ?
C15 Li1 Si1 39.27(5) . . ?
N1 C1 C6 121.52(13) . . ?
N1 C1 C2 120.41(13) . . ?
C6 C1 C2 118.03(13) . . ?
N1 C1 Li1 54.31(9) . 3_776 ?
C6 C1 Li1 90.69(11) . 3_776 ?
C2 C1 Li1 124.32(12) . 3_776 ?
C3 C2 C1 119.88(14) . . ?
C3 C2 C7 119.65(14) . . ?
C1 C2 C7 120.47(13) . . ?
C4 C3 C2 121.44(15) . . ?
C4 C3 H3 119.3 . . ?
C2 C3 H3 119.3 . . ?
C5 C4 C3 119.27(14) . . ?
C5 C4 H4 120.4 . . ?
C3 C4 H4 120.4 . . ?
C4 C5 C6 121.58(14) . . ?
C4 C5 H5 119.2 . . ?
C6 C5 H5 119.2 . . ?
C5 C6 C1 119.75(14) . . ?
C5 C6 C10 118.48(13) . . ?
C1 C6 C10 121.76(13) . . ?
C2 C7 C8 110.75(14) . . ?
C2 C7 C9 113.69(14) . . ?
C8 C7 C9 109.58(14) . . ?
C2 C7 H7 107.5 . . ?
C8 C7 H7 107.5 . . ?
C9 C7 H7 107.5 . . ?
C7 C8 H8A 109.5 . . ?
C7 C8 H8B 109.5 . . ?
H8A C8 H8B 109.5 . . ?
C7 C8 H8C 109.5 . . ?
H8A C8 H8C 109.5 . . ?
H8B C8 H8C 109.5 . . ?
C7 C9 H9A 109.5 . . ?
C7 C9 H9B 109.5 . . ?
H9A C9 H9B 109.5 . . ?
C7 C9 H9C 109.5 . . ?
H9A C9 H9C 109.5 . . ?
H9B C9 H9C 109.5 . . ?
C6 C10 C12 112.18(13) . . ?
C6 C10 C11 111.02(14) . . ?
C12 C10 C11 110.40(15) . . ?
C6 C10 H10 107.7 . . ?
C12 C10 H10 107.7 . . ?
C11 C10 H10 107.7 . . ?
C10 C11 H11A 109.5 . . ?
C10 C11 H11B 109.5 . . ?
H11A C11 H11B 109.5 . . ?
C10 C11 H11C 109.5 . . ?
H11A C11 H11C 109.5 . . ?
H11B C11 H11C 109.5 . . ?
C10 C12 H12A 109.5 . . ?
C10 C12 H12B 109.5 . . ?
H12A C12 H12B 109.5 . . ?
C10 C12 H12C 109.5 . . ?
H12A C12 H12C 109.5 . . ?
H12B C12 H12C 109.5 . . ?
Si1 C13 H13A 109.5 . . ?
Si1 C13 H13B 109.5 . . ?
H13A C13 H13B 109.5 . . ?
Si1 C13 H13C 109.5 . . ?
H13A C13 H13C 109.5 . . ?
H13B C13 H13C 109.5 . . ?
Si1 C14 H14A 109.5 . . ?
Si1 C14 H14B 109.5 . . ?
H14A C14 H14B 109.5 . . ?
Si1 C14 H14C 109.5 . . ?
H14A C14 H14C 109.5 . . ?
H14B C14 H14C 109.5 . . ?
C16 C15 C20 116.53(14) . . ?
C16 C15 Si1 121.80(12) . . ?
C20 C15 Si1 121.64(12) . . ?
C16 C15 Li1 90.18(11) . . ?
C20 C15 Li1 106.23(12) . . ?
Si1 C15 Li1 75.98(7) . . ?
C17 C16 C15 121.89(15) . . ?
C17 C16 H16 119.1 . . ?
C15 C16 H16 119.1 . . ?
C18 C17 C16 120.00(15) . . ?
C18 C17 H17 120.0 . . ?
C16 C17 H17 120.0 . . ?
C17 C18 C19 119.62(15) . . ?
C17 C18 H18 120.2 . . ?
C19 C18 H18 120.2 . . ?
C18 C19 C20 120.23(16) . . ?
C18 C19 H19 119.9 . . ?
C20 C19 H19 119.9 . . ?
C19 C20 C15 121.73(15) . . ?
C19 C20 H20 119.1 . . ?
C15 C20 H20 119.1 . . ?

loop_
_geom_bond_atom_site_label_1
_geom_bond_atom_site_label_2
_geom_bond_distance
_geom_bond_site_symmetry_2
_geom_bond_publ_flag
Si1 N1 1.7094(13) . ?
Si1 C13 1.8706(17) . ?
Si1 C14 1.8831(17) . ?
Si1 C15 1.8928(16) . ?
Si1 Li1 2.901(3) . ?
N1 C1 1.4191(18) . ?
N1 Li1 1.989(3) . ?
N1 Li1 2.020(3) 3_776 ?
Li1 N1 2.020(3) 3_776 ?
Li1 Li1 2.414(5) 3_776 ?
Li1 C1 2.487(3) 3_776 ?
Li1 C15 2.705(3) . ?
C1 C6 1.421(2) . ?
C1 C2 1.425(2) . ?
C1 Li1 2.487(3) 3_776 ?
C2 C3 1.389(2) . ?
C2 C7 1.520(2) . ?
C3 C4 1.388(2) . ?
C3 H3 0.9500 . ?
C4 C5 1.376(2) . ?
C4 H4 0.9500 . ?
C5 C6 1.398(2) . ?
C5 H5 0.9500 . ?
C6 C10 1.520(2) . ?
C7 C8 1.524(2) . ?
C7 C9 1.543(2) . ?
C7 H7 1.0000 . ?
C8 H8A 0.9800 . ?
C8 H8B 0.9800 . ?
C8 H8C 0.9800 . ?
C9 H9A 0.9800 . ?
C9 H9B 0.9800 . ?
C9 H9C 0.9800 . ?
C10 C12 1.526(2) . ?
C10 C11 1.534(2) . ?
C10 H10 1.0000 . ?
C11 H11A 0.9800 . ?
C11 H11B 0.9800 . ?
C11 H11C 0.9800 . ?
C12 H12A 0.9800 . ?
C12 H12B 0.9800 . ?
C12 H12C 0.9800 . ?
C13 H13A 0.9800 . ?
C13 H13B 0.9800 . ?
C13 H13C 0.9800 . ?
C14 H14A 0.9800 . ?
C14 H14B 0.9800 . ?
C14 H14C 0.9800 . ?
C15 C16 1.401(2) . ?
C15 C20 1.405(2) . ?
C16 C17 1.391(2) . ?
C16 H16 0.9500 . ?
C17 C18 1.383(3) . ?
C17 H17 0.9500 . ?
C18 C19 1.383(3) . ?
C18 H18 0.9500 . ?
C19 C20 1.387(2) . ?
C19 H19 0.9500 . ?
C20 H20 0.9500 . ?

loop_
_geom_torsion_atom_site_label_1
_geom_torsion_atom_site_label_2
_geom_torsion_atom_site_label_3
_geom_torsion_atom_site_label_4
_geom_torsion
_geom_torsion_site_symmetry_1
_geom_torsion_site_symmetry_2
_geom_torsion_site_symmetry_3
_geom_torsion_site_symmetry_4
_geom_torsion_publ_flag
C13 Si1 N1 C1 25.10(14) . . . . ?
C14 Si1 N1 C1 -98.48(13) . . . . ?
C15 Si1 N1 C1 144.12(11) . . . . ?
Li1 Si1 N1 C1 147.35(17) . . . . ?
C13 Si1 N1 Li1 -122.25(12) . . . . ?
C14 Si1 N1 Li1 114.17(12) . . . . ?
C15 Si1 N1 Li1 -3.23(12) . . . . ?
C13 Si1 N1 Li1 157.11(15) . . . 3_776 ?
C14 Si1 N1 Li1 33.53(18) . . . 3_776 ?
C15 Si1 N1 Li1 -83.87(16) . . . 3_776 ?
Li1 Si1 N1 Li1 -80.64(18) . . . 3_776 ?
Si1 N1 C1 C6 85.58(16) . . . . ?
Li1 N1 C1 C6 -135.56(16) . . . . ?
Li1 N1 C1 C6 -64.98(15) 3_776 . . . ?
Si1 N1 C1 C2 -96.89(15) . . . . ?
Li1 N1 C1 C2 42.0(2) . . . . ?
Li1 N1 C1 C2 112.55(15) 3_776 . . . ?
Si1 N1 C1 Li1 150.56(14) . . . 3_776 ?
Li1 N1 C1 Li1 -70.59(17) . . . 3_776 ?
N1 C1 C2 C3 -174.95(13) . . . . ?
C6 C1 C2 C3 2.7(2) . . . . ?
Li1 C1 C2 C3 -109.68(16) 3_776 . . . ?
N1 C1 C2 C7 5.2(2) . . . . ?
C6 C1 C2 C7 -177.19(13) . . . . ?
Li1 C1 C2 C7 70.48(19) 3_776 . . . ?
C1 C2 C3 C4 -1.9(2) . . . . ?
C7 C2 C3 C4 177.93(14) . . . . ?
C2 C3 C4 C5 0.2(2) . . . . ?
C3 C4 C5 C6 0.8(2) . . . . ?
C4 C5 C6 C1 0.0(2) . . . . ?
C4 C5 C6 C10 -179.05(14) . . . . ?
N1 C1 C6 C5 175.84(13) . . . . ?
C2 C1 C6 C5 -1.7(2) . . . . ?
Li1 C1 C6 C5 128.44(14) 3_776 . . . ?
N1 C1 C6 C10 -5.1(2) . . . . ?
C2 C1 C6 C10 177.31(13) . . . . ?
Li1 C1 C6 C10 -52.50(15) 3_776 . . . ?
C3 C2 C7 C8 93.04(18) . . . . ?
C1 C2 C7 C8 -87.11(17) . . . . ?
C3 C2 C7 C9 -30.8(2) . . . . ?
C1 C2 C7 C9 149.00(15) . . . . ?
C5 C6 C10 C12 -60.5(2) . . . . ?
C1 C6 C10 C12 120.44(17) . . . . ?
C5 C6 C10 C11 63.56(18) . . . . ?
C1 C6 C10 C11 -115.51(16) . . . . ?
N1 Si1 C15 C16 83.69(13) . . . . ?
C13 Si1 C15 C16 -154.53(13) . . . . ?
C14 Si1 C15 C16 -41.83(14) . . . . ?
Li1 Si1 C15 C16 81.31(14) . . . . ?
N1 Si1 C15 C20 -98.25(13) . . . . ?
C13 Si1 C15 C20 23.54(15) . . . . ?
C14 Si1 C15 C20 136.23(13) . . . . ?
Li1 Si1 C15 C20 -100.63(14) . . . . ?
N1 Si1 C15 Li1 2.39(9) . . . . ?
C13 Si1 C15 Li1 124.17(9) . . . . ?
C14 Si1 C15 Li1 -123.14(9) . . . . ?
C20 C15 C16 C17 -0.6(2) . . . . ?
Si1 C15 C16 C17 177.55(12) . . . . ?
Li1 C15 C16 C17 -108.90(16) . . . . ?
C15 C16 C17 C18 0.0(2) . . . . ?
C16 C17 C18 C19 0.2(2) . . . . ?
C17 C18 C19 C20 0.2(2) . . . . ?
C18 C19 C20 C15 -0.9(2) . . . . ?
C16 C15 C20 C19 1.0(2) . . . . ?
Si1 C15 C20 C19 -177.12(12) . . . . ?
Li1 C15 C20 C19 99.60(16) . . . . ?
